data_1507951
loop_
_publ_author_name
'Tulchinsky, Yuri'
'Iron, Mark A.'
'Botoshansky, Mark'
'Gandelman, Mark'

_publ_section_title
;
 Nitrenium ions as ligands for transition metals.
;
_journal_issue 7
_journal_name_full 'Nature chemistry'
_journal_page_first 525
_journal_page_last 531
_journal_paper_doi 10.1038/nchem.1068
_journal_volume 3
_journal_year 2011
_chemical_formula_sum 'C28.25 H28 F9 N2.25 O1.25 P3 Rh0.75'
_chemical_formula_weight 760.12
_chemical_name_common Gandelman-106(Yuri)
_chemical_name_systematic
; 
 ? 
;
_space_group_IT_number 15
_space_group_name_Hall '-C 2yc'
_symmetry_cell_setting monoclinic
_symmetry_space_group_name_Hall '-C 2yc'
_symmetry_space_group_name_H-M 'C 1 2/c 1'
_atom_sites_solution_hydrogens geom
_atom_sites_solution_primary direct
_atom_sites_solution_secondary difmap
_audit_creation_method SHELXL-97
_cell_angle_alpha 90.00
_cell_angle_beta 92.627(3)
_cell_angle_gamma 90.00
_cell_formula_units_Z 16
_cell_length_a 48.783(7)
_cell_length_b 16.309(2)
_cell_length_c 16.080(2)
_cell_measurement_reflns_used 53456
_cell_measurement_temperature 293(2)
_cell_measurement_theta_max 27.65
_cell_measurement_theta_min 0.84
_cell_volume 12780(3)
_computing_cell_refinement 'APEX2 v2010.7-0 (Bruker AXS)'
_computing_data_collection 'APEX2 v2010.7-0 (Bruker AXS)'
_computing_data_reduction 'SAINT V7.68A (Bruker AXS, 2009)'
_computing_structure_refinement 'SHELXL-97 (Sheldrick, 1997)'
_computing_structure_solution 'SHELXS-97 (Sheldrick, 1990)'
_diffrn_ambient_temperature 293(2)
_diffrn_measured_fraction_theta_full 0.997
_diffrn_measured_fraction_theta_max 0.997
_diffrn_measurement_device_type 'APEX DUO'
_diffrn_measurement_method 'phi- and omega-scans'
_diffrn_radiation_monochromator graphite
_diffrn_radiation_source 'fine-focus sealed tube'
_diffrn_radiation_type MoK\a
_diffrn_radiation_wavelength 0.71073
_diffrn_reflns_av_R_equivalents 0.1258
_diffrn_reflns_av_sigmaI/netI 0.1122
_diffrn_reflns_limit_h_max 59
_diffrn_reflns_limit_h_min -54
_diffrn_reflns_limit_k_max 19
_diffrn_reflns_limit_k_min -19
_diffrn_reflns_limit_l_max 19
_diffrn_reflns_limit_l_min -19
_diffrn_reflns_number 45255
_diffrn_reflns_theta_full 25.50
_diffrn_reflns_theta_max 25.50
_diffrn_reflns_theta_min 0.84
_diffrn_standards_interval_count 0
_diffrn_standards_number 0
_exptl_absorpt_coefficient_mu 0.640
_exptl_absorpt_correction_T_max 0.980
_exptl_absorpt_correction_T_min 0.966
_exptl_absorpt_correction_type numerical?
_exptl_absorpt_process_details
;
'SADABS V2008/1 (Bruker AXS)'
;
_exptl_crystal_colour red
_exptl_crystal_density_diffrn 1.580
_exptl_crystal_density_method 'not measured'
_exptl_crystal_description needle
_exptl_crystal_F_000 6128
_exptl_crystal_size_max 0.259
_exptl_crystal_size_mid 0.045
_exptl_crystal_size_min 0.032
_refine_diff_density_max 0.809
_refine_diff_density_min -0.575
_refine_diff_density_rms 0.137
_refine_ls_extinction_method none
_refine_ls_goodness_of_fit_ref 0.932
_refine_ls_hydrogen_treatment constr
_refine_ls_matrix_type full
_refine_ls_number_parameters 822
_refine_ls_number_reflns 11865
_refine_ls_number_restraints 5
_refine_ls_restrained_S_all 0.933
_refine_ls_R_factor_all 0.1475
_refine_ls_R_factor_gt 0.0662
_refine_ls_shift/su_max 0.009
_refine_ls_shift/su_mean 0.001
_refine_ls_structure_factor_coef Fsqd
_refine_ls_weighting_details 'calc w=1/[\s^2^(Fo^2^)+(0.1176P)^2^+0.0000P] where P=(Fo^2^+2Fc^2^)/3'
_refine_ls_weighting_scheme calc
_refine_ls_wR_factor_gt 0.1614
_refine_ls_wR_factor_ref 0.2053
_reflns_number_gt 6269
_reflns_number_total 11865
_reflns_threshold_expression >2sigma(I)
_cod_data_source_file nchem.1068-s5.cif
_cod_data_source_block Gandelman-106
_cod_depositor_comments
;
The following automatic conversions were performed:

'_symmetry_cell_setting' value 'Monoclinic' changed to 'monoclinic'
according to /home/saulius/struct/CIF-dictionaries/cif_core.dic
dictionary named 'cif_core.dic' version 2.4.1 from 2010-06-29.

Automatic conversion script
Id: cif_fix_values 1891 2012-01-12 08:04:46Z andrius 
;
_cod_original_sg_symbol_H-M 'C 2/c'
_cod_database_code 1507951

loop_
_symmetry_equiv_pos_as_xyz
'x, y, z'
'-x, y, -z+1/2'
'x+1/2, y+1/2, z'
'-x+1/2, y+1/2, -z+1/2'
'-x, -y, -z'
'x, -y, z-1/2'
'-x+1/2, -y+1/2, -z'
'x+1/2, -y+1/2, z-1/2'

loop_
_atom_site_label
_atom_site_type_symbol
_atom_site_fract_x
_atom_site_fract_y
_atom_site_fract_z
_atom_site_U_iso_or_equiv
_atom_site_adp_type
_atom_site_occupancy
_atom_site_symmetry_multiplicity
_atom_site_calc_flag
_atom_site_refinement_flags
Rh1 Rh 0.0000 0.18473(5) 0.2500 0.0431(2) Uani 1 2 d S
P1 P 0.04316(4) 0.17991(13) 0.19349(14) 0.0464(5) Uani 1 1 d .
O1 O 0.0000 0.0051(6) 0.2500 0.096(4) Uani 1 2 d S
N1 N 0.0000 0.3163(5) 0.2500 0.046(2) Uani 1 2 d S
N2 N 0.02195(13) 0.3652(4) 0.2529(4) 0.0458(15) Uani 1 1 d .
C1 C 0.05645(16) 0.2841(5) 0.1836(6) 0.058(2) Uani 1 1 d .
H1A H 0.0761 0.2817 0.1775 0.070 Uiso 1 1 calc R
H1B H 0.0482 0.3092 0.1338 0.070 Uiso 1 1 calc R
C2 C 0.05066(17) 0.3354(5) 0.2564(6) 0.062(2) Uani 1 1 d .
H2A H 0.0630 0.3820 0.2584 0.074 Uiso 1 1 calc R
H2B H 0.0540 0.3036 0.3068 0.074 Uiso 1 1 calc R
C3 C 0.01433(17) 0.4462(5) 0.2525(5) 0.054(2) Uani 1 1 d .
C4 C 0.0299(2) 0.5194(5) 0.2541(6) 0.070(3) Uani 1 1 d .
H4 H 0.0490 0.5198 0.2572 0.084 Uiso 1 1 calc R
C5 C 0.0148(2) 0.5878(6) 0.2510(8) 0.094(4) Uani 1 1 d .
H5 H 0.0239 0.6380 0.2500 0.112 Uiso 1 1 calc R
C6 C 0.0000 0.0741(8) 0.2500 0.057(3) Uani 1 2 d S
C7 C 0.06903(16) 0.1316(5) 0.2629(6) 0.055(2) Uani 1 1 d .
C8 C 0.0652(2) 0.1385(6) 0.3477(7) 0.076(3) Uani 1 1 d .
H8 H 0.0493 0.1629 0.3664 0.092 Uiso 1 1 calc R
C9 C 0.0852(3) 0.1085(7) 0.4049(8) 0.096(4) Uani 1 1 d .
H9 H 0.0829 0.1145 0.4617 0.115 Uiso 1 1 calc R
C10 C 0.1077(3) 0.0710(8) 0.3784(11) 0.105(5) Uani 1 1 d .
H10 H 0.1212 0.0522 0.4162 0.126 Uiso 1 1 calc R
C11 C 0.1101(3) 0.0615(9) 0.2990(13) 0.119(5) Uani 1 1 d .
H11 H 0.1254 0.0334 0.2820 0.143 Uiso 1 1 calc R
C12 C 0.0918(2) 0.0898(7) 0.2380(9) 0.092(4) Uani 1 1 d .
H12 H 0.0946 0.0810 0.1819 0.111 Uiso 1 1 calc R
C13 C 0.04569(17) 0.1365(5) 0.0897(6) 0.055(2) Uani 1 1 d .
C14 C 0.0702(2) 0.1413(7) 0.0481(7) 0.083(3) Uani 1 1 d .
H14 H 0.0858 0.1639 0.0748 0.100 Uiso 1 1 calc R
C15 C 0.0714(3) 0.1119(8) -0.0345(9) 0.107(4) Uani 1 1 d .
H15 H 0.0874 0.1175 -0.0634 0.129 Uiso 1 1 calc R
C16 C 0.0482(4) 0.0744(9) -0.0723(9) 0.120(5) Uani 1 1 d .
H16 H 0.0488 0.0491 -0.1239 0.145 Uiso 1 1 calc R
C17 C 0.0242(3) 0.0766(8) -0.0295(9) 0.106(4) Uani 1 1 d .
H17 H 0.0081 0.0577 -0.0565 0.127 Uiso 1 1 calc R
C18 C 0.0228(2) 0.1054(7) 0.0510(7) 0.081(3) Uani 1 1 d .
H18 H 0.0064 0.1034 0.0782 0.097 Uiso 1 1 calc R
Rh1A Rh 0.179382(11) 0.56292(3) 0.01265(4) 0.03602(18) Uani 1 1 d .
P1A P 0.15984(4) 0.69239(12) -0.00404(12) 0.0369(4) Uani 1 1 d .
P2A P 0.20157(4) 0.43774(12) 0.02893(12) 0.0393(4) Uani 1 1 d .
O1A O 0.23323(13) 0.6424(5) 0.0264(6) 0.109(3) Uani 1 1 d .
N3A N 0.13452(11) 0.4260(3) -0.0238(4) 0.0380(14) Uani 1 1 d .
N1A N 0.13987(11) 0.5037(3) 0.0002(3) 0.0352(13) Uani 1 1 d .
N2A N 0.11569(11) 0.5362(4) 0.0156(4) 0.0378(14) Uani 1 1 d .
C1A C 0.12280(14) 0.6826(5) -0.0196(5) 0.0417(17) Uani 1 1 d .
H1A1 H 0.1142 0.7355 -0.0119 0.050 Uiso 1 1 calc R
H1A2 H 0.1183 0.6641 -0.0759 0.050 Uiso 1 1 calc R
C2A C 0.11204(14) 0.6203(4) 0.0435(5) 0.0453(19) Uani 1 1 d .
H2A1 H 0.0927 0.6304 0.0509 0.054 Uiso 1 1 calc R
H2A2 H 0.1218 0.6279 0.0969 0.054 Uiso 1 1 calc R
C3A C 0.09491(14) 0.4814(5) 0.0001(5) 0.0417(18) Uani 1 1 d .
C4A C 0.06628(16) 0.4870(6) 0.0059(6) 0.062(2) Uani 1 1 d .
H4A H 0.0577 0.5335 0.0260 0.074 Uiso 1 1 calc R
C5A C 0.05220(18) 0.4197(6) -0.0201(8) 0.079(3) Uani 1 1 d .
H5A H 0.0331 0.4213 -0.0204 0.094 Uiso 1 1 calc R
C6A C 0.0646(2) 0.3482(7) -0.0463(7) 0.079(3) Uani 1 1 d .
H6A H 0.0535 0.3044 -0.0632 0.095 Uiso 1 1 calc R
C7A C 0.09221(18) 0.3392(5) -0.0485(6) 0.062(2) Uani 1 1 d .
H7A H 0.1006 0.2905 -0.0637 0.074 Uiso 1 1 calc R
C8A C 0.10717(16) 0.4114(5) -0.0254(5) 0.0455(19) Uani 1 1 d .
C9A C 0.15605(15) 0.3670(5) -0.0432(5) 0.050(2) Uani 1 1 d .
H9A1 H 0.1660 0.3867 -0.0901 0.060 Uiso 1 1 calc R
H9A2 H 0.1478 0.3147 -0.0582 0.060 Uiso 1 1 calc R
C10A C 0.17586(17) 0.3562(5) 0.0324(6) 0.055(2) Uani 1 1 d .
H10A H 0.1846 0.3029 0.0307 0.066 Uiso 1 1 calc R
H10B H 0.1660 0.3600 0.0833 0.066 Uiso 1 1 calc R
C11A C 0.16360(14) 0.7564(5) 0.0880(5) 0.0410(17) Uani 1 1 d .
C12A C 0.15742(18) 0.8406(5) 0.0850(5) 0.053(2) Uani 1 1 d .
H12A H 0.1527 0.8659 0.0345 0.064 Uiso 1 1 calc R
C13A C 0.1584(2) 0.8852(6) 0.1579(7) 0.076(3) Uani 1 1 d .
H13A H 0.1545 0.9410 0.1557 0.091 Uiso 1 1 calc R
C14A C 0.1649(2) 0.8511(7) 0.2316(6) 0.071(3) Uani 1 1 d .
H14A H 0.1657 0.8833 0.2794 0.086 Uiso 1 1 calc R
C15A C 0.1707(2) 0.7677(7) 0.2375(6) 0.075(3) Uani 1 1 d .
H15A H 0.1746 0.7431 0.2889 0.090 Uiso 1 1 calc R
C16A C 0.17036(18) 0.7220(5) 0.1646(5) 0.056(2) Uani 1 1 d .
H16A H 0.1749 0.6666 0.1675 0.067 Uiso 1 1 calc R
C17A C 0.17096(16) 0.7561(5) -0.0893(5) 0.0452(19) Uani 1 1 d .
C18A C 0.1944(2) 0.8053(6) -0.0798(6) 0.070(3) Uani 1 1 d .
H18A H 0.2047 0.8049 -0.0297 0.084 Uiso 1 1 calc R
C19A C 0.2021(2) 0.8527(7) -0.1422(8) 0.096(4) Uani 1 1 d .
H19A H 0.2166 0.8889 -0.1330 0.115 Uiso 1 1 calc R
C20A C 0.1890(3) 0.8496(7) -0.2205(7) 0.085(3) Uani 1 1 d .
H20A H 0.1950 0.8815 -0.2640 0.102 Uiso 1 1 calc R
C21A C 0.1671(2) 0.7987(7) -0.2321(6) 0.074(3) Uani 1 1 d .
H21A H 0.1582 0.7953 -0.2843 0.089 Uiso 1 1 calc R
C22A C 0.1580(2) 0.7517(6) -0.1673(6) 0.068(3) Uani 1 1 d .
H22A H 0.1431 0.7169 -0.1764 0.082 Uiso 1 1 calc R
C23A C 0.21976(15) 0.4078(5) -0.0611(5) 0.0433(18) Uani 1 1 d .
C24A C 0.21353(18) 0.4448(5) -0.1388(6) 0.058(2) Uani 1 1 d .
H24A H 0.2026 0.4914 -0.1415 0.069 Uiso 1 1 calc R
C25A C 0.2233(2) 0.4133(6) -0.2101(6) 0.070(3) Uani 1 1 d .
H25A H 0.2183 0.4364 -0.2614 0.084 Uiso 1 1 calc R
C26A C 0.2405(2) 0.3478(7) -0.2054(7) 0.080(3) Uani 1 1 d .
H26A H 0.2472 0.3270 -0.2543 0.096 Uiso 1 1 calc R
C27A C 0.2480(2) 0.3124(7) -0.1341(7) 0.094(4) Uani 1 1 d .
H27A H 0.2598 0.2675 -0.1331 0.112 Uiso 1 1 calc R
C28A C 0.2382(2) 0.3432(6) -0.0602(7) 0.085(3) Uani 1 1 d .
H28A H 0.2441 0.3201 -0.0096 0.103 Uiso 1 1 calc R
C29A C 0.22425(16) 0.4191(4) 0.1200(5) 0.0448(19) Uani 1 1 d .
C30A C 0.2138(2) 0.3858(5) 0.1917(5) 0.060(2) Uani 1 1 d .
H30A H 0.1952 0.3731 0.1933 0.072 Uiso 1 1 calc R
C31A C 0.2318(3) 0.3715(6) 0.2625(6) 0.078(3) Uani 1 1 d .
H31A H 0.2253 0.3482 0.3106 0.093 Uiso 1 1 calc R
C32A C 0.2590(3) 0.3930(8) 0.2582(9) 0.100(4) Uani 1 1 d .
H32A H 0.2709 0.3850 0.3044 0.119 Uiso 1 1 calc R
C33A C 0.2691(2) 0.4269(7) 0.1853(8) 0.085(3) Uani 1 1 d .
H33A H 0.2876 0.4400 0.1832 0.102 Uiso 1 1 calc R
C34A C 0.25209(17) 0.4405(6) 0.1183(6) 0.067(3) Uani 1 1 d .
H34A H 0.2588 0.4642 0.0707 0.080 Uiso 1 1 calc R
C35A C 0.21283(17) 0.6119(5) 0.0209(7) 0.068(3) Uani 1 1 d .
P3 P 0.12428(5) 0.47493(16) 0.25057(13) 0.0563(6) Uani 1 1 d .
P4 P 0.02317(5) 0.30970(19) 0.50582(19) 0.0726(7) Uani 1 1 d .
P5 P 0.16048(8) 0.11302(18) 1.00100(19) 0.0873(10) Uani 1 1 d .
F1 F 0.1273(2) 0.5658(4) 0.2820(6) 0.152(4) Uani 1 1 d .
F2 F 0.09943(11) 0.5007(5) 0.1901(4) 0.101(2) Uani 1 1 d .
F3 F 0.1209(2) 0.3860(5) 0.2206(8) 0.183(5) Uani 1 1 d .
F4 F 0.14941(13) 0.4507(4) 0.3123(4) 0.098(2) Uani 1 1 d .
F5 F 0.1002(5) 0.4753(19) 0.3194(14) 0.098(8) Uani 0.50 1 d P
F6 F 0.1447(7) 0.5114(18) 0.1853(19) 0.103(10) Uani 0.50 1 d P
F7 F 0.0155(4) 0.4015(10) 0.4984(16) 0.099(9) Uani 0.50 1 d P
F8 F -0.0001(7) 0.302(2) 0.443(2) 0.173(15) Uani 0.50 1 d P
F5A F 0.1067(4) 0.4415(18) 0.3220(18) 0.108(11) Uani 0.50 1 d P
F6A F 0.1428(7) 0.473(2) 0.1809(17) 0.134(14) Uani 0.50 1 d P
F7A F 0.0144(5) 0.4004(19) 0.528(2) 0.162(14) Uani 0.50 1 d P
F8A F 0.0073(7) 0.2838(19) 0.4229(16) 0.177(18) Uani 0.50 1 d P
F9 F 0.03239(17) 0.2170(5) 0.5102(7) 0.148(3) Uani 1 1 d .
F10 F 0.04380(14) 0.3293(5) 0.5815(4) 0.118(2) Uani 1 1 d .
F11 F -0.00015(13) 0.2888(4) 0.5638(5) 0.115(2) Uani 1 1 d .
F12 F 0.04830(15) 0.3326(5) 0.4480(5) 0.126(3) Uani 1 1 d .
F13 F 0.13931(19) 0.0563(5) 1.0407(6) 0.144(3) Uani 1 1 d .
F14 F 0.1466(2) 0.1867(5) 1.0461(7) 0.175(5) Uani 1 1 d .
F15 F 0.1813(2) 0.1689(5) 0.9550(5) 0.156(4) Uani 1 1 d .
F16 F 0.1703(3) 0.0438(5) 0.9472(8) 0.212(6) Uani 1 1 d .
F17 F 0.1783(3) 0.1035(13) 1.0721(7) 0.296(10) Uani 1 1 d .
F18 F 0.1389(2) 0.1395(10) 0.9330(7) 0.223(6) Uani 1 1 d .
O2 O 0.0583(4) 0.1143(12) 0.6970(13) 0.278(10) Uani 1 1 d D
C37 C 0.0628(4) 0.2305(13) 0.7693(11) 0.195(5) Uani 1 1 d D
H37A H 0.0580 0.2880 0.7639 0.234 Uiso 1 1 calc R
H37B H 0.0653 0.2186 0.8283 0.234 Uiso 1 1 calc R
C38 C 0.0865(4) 0.2180(14) 0.7334(12) 0.195(5) Uani 1 1 d D
H38A H 0.0996 0.1952 0.7742 0.234 Uiso 1 1 calc R
H38B H 0.0936 0.2703 0.7154 0.234 Uiso 1 1 calc R
C36 C 0.0413(4) 0.1850(14) 0.7379(13) 0.195(5) Uani 1 1 d D
H36A H 0.0301 0.2151 0.6969 0.234 Uiso 1 1 calc R
H36B H 0.0299 0.1645 0.7812 0.234 Uiso 1 1 calc R
C39 C 0.0842(4) 0.1647(14) 0.6643(12) 0.195(5) Uani 1 1 d D
H39A H 0.1003 0.1305 0.6590 0.234 Uiso 1 1 calc R
H39B H 0.0799 0.1934 0.6124 0.234 Uiso 1 1 calc R

loop_
_atom_site_aniso_label
_atom_site_aniso_U_11
_atom_site_aniso_U_22
_atom_site_aniso_U_33
_atom_site_aniso_U_23
_atom_site_aniso_U_13
_atom_site_aniso_U_12
Rh1 0.0342(4) 0.0391(5) 0.0560(6) 0.000 0.0021(4) 0.000
P1 0.0369(10) 0.0443(12) 0.0583(13) 0.0003(10) 0.0062(9) 0.0013(9)
O1 0.101(8) 0.034(5) 0.150(10) 0.000 0.002(7) 0.000
N1 0.037(5) 0.040(5) 0.060(6) 0.000 0.009(4) 0.000
N2 0.040(3) 0.049(4) 0.048(4) -0.003(3) 0.001(3) -0.003(3)
C1 0.038(4) 0.054(5) 0.083(7) 0.008(5) 0.020(4) -0.001(4)
C2 0.047(5) 0.055(5) 0.081(7) 0.002(5) -0.012(5) -0.008(4)
C3 0.064(5) 0.040(5) 0.058(5) 0.011(4) 0.013(4) 0.007(4)
C4 0.089(7) 0.041(5) 0.082(7) -0.009(5) 0.023(6) -0.014(5)
C5 0.112(9) 0.044(5) 0.125(10) 0.012(6) 0.006(9) -0.017(5)
C6 0.044(7) 0.054(9) 0.075(9) 0.000 0.009(6) 0.000
C7 0.039(4) 0.051(5) 0.077(7) 0.003(5) 0.007(4) 0.001(4)
C8 0.072(6) 0.067(6) 0.088(8) 0.015(6) -0.019(6) 0.015(5)
C9 0.102(9) 0.086(8) 0.096(9) 0.014(7) -0.035(8) 0.007(7)
C10 0.078(9) 0.086(9) 0.146(13) 0.016(10) -0.057(9) 0.011(7)
C11 0.065(8) 0.101(10) 0.189(17) -0.004(12) -0.027(10) 0.029(7)
C12 0.054(6) 0.090(8) 0.133(10) 0.008(7) -0.002(6) 0.031(6)
C13 0.043(5) 0.054(5) 0.070(6) -0.002(4) 0.017(4) 0.005(4)
C14 0.078(7) 0.082(7) 0.091(8) -0.015(6) 0.016(6) 0.009(6)
C15 0.124(11) 0.095(9) 0.107(10) -0.016(8) 0.053(9) -0.001(8)
C16 0.160(15) 0.117(12) 0.083(9) -0.029(8) -0.002(10) 0.021(11)
C17 0.107(10) 0.120(11) 0.090(9) -0.011(8) 0.012(8) -0.011(8)
C18 0.077(7) 0.095(8) 0.070(7) -0.019(6) 0.004(6) 0.003(6)
Rh1A 0.0291(3) 0.0318(3) 0.0472(4) 0.0005(3) 0.0018(2) 0.0026(2)
P1A 0.0374(10) 0.0344(10) 0.0389(11) 0.0030(9) 0.0007(8) 0.0047(8)
P2A 0.0364(10) 0.0349(10) 0.0472(11) 0.0037(9) 0.0066(8) 0.0064(9)
O1A 0.037(4) 0.079(5) 0.211(10) 0.011(6) -0.001(5) -0.012(4)
N3A 0.037(3) 0.035(3) 0.043(4) -0.006(3) 0.011(3) -0.003(3)
N1A 0.033(3) 0.038(3) 0.035(3) 0.005(3) 0.006(3) 0.002(3)
N2A 0.034(3) 0.040(3) 0.039(3) 0.004(3) 0.002(3) 0.002(3)
C1A 0.034(4) 0.042(4) 0.049(4) 0.003(4) -0.002(3) 0.006(3)
C2A 0.030(4) 0.047(5) 0.059(5) -0.005(4) -0.003(4) 0.008(3)
C3A 0.032(4) 0.048(5) 0.045(4) 0.007(4) 0.000(3) 0.002(3)
C4A 0.034(4) 0.072(6) 0.079(6) 0.004(5) 0.004(4) -0.003(4)
C5A 0.029(4) 0.077(7) 0.128(10) 0.013(7) -0.006(5) -0.013(5)
C6A 0.055(6) 0.078(7) 0.104(8) 0.004(6) 0.000(6) -0.028(5)
C7A 0.062(6) 0.050(5) 0.072(6) -0.008(5) 0.001(5) -0.023(4)
C8A 0.045(4) 0.047(5) 0.044(5) 0.005(4) 0.003(4) -0.008(4)
C9A 0.045(4) 0.035(4) 0.070(6) -0.016(4) 0.008(4) -0.001(3)
C10A 0.058(5) 0.031(4) 0.075(6) 0.003(4) 0.003(5) -0.001(4)
C11A 0.040(4) 0.044(4) 0.039(4) -0.001(4) -0.003(3) -0.004(3)
C12A 0.071(6) 0.041(5) 0.048(5) -0.002(4) 0.010(4) 0.012(4)
C13A 0.095(8) 0.053(6) 0.079(8) -0.031(6) 0.001(6) 0.005(5)
C14A 0.076(7) 0.082(8) 0.057(6) -0.024(6) 0.011(5) -0.005(6)
C15A 0.093(8) 0.085(8) 0.045(6) -0.003(5) -0.005(5) 0.000(6)
C16A 0.071(6) 0.048(5) 0.049(5) -0.004(4) 0.007(4) 0.002(4)
C17A 0.052(5) 0.039(4) 0.046(5) -0.001(4) 0.009(4) 0.003(4)
C18A 0.069(6) 0.084(7) 0.059(6) 0.015(5) 0.010(5) -0.018(5)
C19A 0.093(8) 0.086(8) 0.107(10) 0.030(7) -0.010(7) -0.029(7)
C20A 0.103(9) 0.088(8) 0.065(7) 0.029(6) 0.011(6) -0.007(7)
C21A 0.084(7) 0.088(8) 0.051(6) 0.011(6) 0.012(5) 0.010(6)
C22A 0.090(7) 0.055(6) 0.058(6) 0.011(5) -0.012(5) -0.018(5)
C23A 0.048(4) 0.037(4) 0.046(5) 0.001(3) 0.013(4) 0.007(3)
C24A 0.065(5) 0.044(5) 0.064(6) 0.003(4) 0.002(5) 0.003(4)
C25A 0.089(7) 0.070(6) 0.053(6) 0.002(5) 0.022(5) 0.009(6)
C26A 0.101(8) 0.075(7) 0.067(7) -0.013(6) 0.035(6) 0.015(6)
C27A 0.115(9) 0.096(8) 0.073(7) 0.001(7) 0.040(7) 0.063(7)
C28A 0.108(8) 0.079(7) 0.070(7) 0.006(6) 0.009(6) 0.055(6)
C29A 0.048(4) 0.033(4) 0.053(5) -0.007(4) 0.002(4) 0.015(3)
C30A 0.073(6) 0.055(5) 0.053(5) 0.000(4) 0.004(5) 0.008(5)
C31A 0.109(9) 0.066(7) 0.056(6) 0.004(5) -0.011(6) 0.021(6)
C32A 0.082(9) 0.100(9) 0.111(10) 0.002(8) -0.046(8) 0.044(7)
C33A 0.052(6) 0.114(9) 0.089(8) 0.008(7) -0.012(6) 0.016(6)
C34A 0.041(5) 0.089(7) 0.069(6) 0.010(5) 0.000(4) 0.005(5)
C35A 0.037(5) 0.045(5) 0.119(9) 0.012(5) -0.015(5) -0.005(4)
P3 0.0617(14) 0.0697(16) 0.0371(12) 0.0061(11) -0.0027(11) -0.0035(12)
P4 0.0521(14) 0.0811(19) 0.0839(19) -0.0094(16) -0.0043(14) -0.0026(14)
P5 0.133(3) 0.0589(17) 0.0696(19) -0.0067(15) 0.0025(19) -0.0260(18)
F1 0.195(9) 0.073(5) 0.183(9) -0.018(5) -0.050(7) -0.003(5)
F2 0.068(4) 0.165(6) 0.067(4) 0.040(4) -0.008(3) 0.022(4)
F3 0.225(11) 0.081(5) 0.229(11) -0.042(6) -0.123(10) 0.019(6)
F4 0.090(4) 0.117(5) 0.083(4) 0.025(4) -0.038(3) -0.013(4)
F5 0.083(13) 0.18(2) 0.036(9) 0.023(11) 0.021(8) 0.030(11)
F6 0.075(11) 0.140(18) 0.093(17) 0.066(15) 0.001(10) -0.014(11)
F7 0.055(10) 0.043(8) 0.20(2) 0.054(11) -0.024(11) 0.014(7)
F8 0.16(2) 0.18(2) 0.16(3) -0.065(18) -0.110(18) 0.038(17)
F5A 0.049(10) 0.19(3) 0.088(13) 0.081(16) -0.006(9) -0.020(13)
F6A 0.090(15) 0.27(4) 0.048(11) -0.015(18) 0.042(9) 0.03(2)
F7A 0.087(15) 0.19(2) 0.22(3) -0.103(19) 0.095(16) -0.047(13)
F8A 0.24(3) 0.23(3) 0.064(11) 0.047(16) -0.049(15) -0.19(3)
F9 0.126(6) 0.086(5) 0.233(10) -0.023(6) 0.011(6) 0.017(5)
F10 0.088(5) 0.152(7) 0.111(5) 0.008(5) -0.027(4) -0.020(4)
F11 0.077(4) 0.113(5) 0.156(7) 0.019(5) 0.029(4) -0.014(4)
F12 0.113(5) 0.161(7) 0.106(5) -0.036(5) 0.032(4) -0.036(5)
F13 0.170(8) 0.104(6) 0.161(8) 0.037(5) 0.038(6) -0.031(5)
F14 0.244(12) 0.115(6) 0.177(9) -0.021(6) 0.119(9) -0.052(7)
F15 0.221(10) 0.105(6) 0.148(7) -0.017(5) 0.061(7) -0.085(6)
F16 0.282(14) 0.080(6) 0.286(14) -0.061(7) 0.154(11) -0.022(7)
F17 0.178(11) 0.58(3) 0.116(8) 0.057(12) -0.084(8) -0.071(15)
F18 0.165(10) 0.347(18) 0.158(9) 0.118(11) 0.011(8) 0.026(10)
O2 0.30(2) 0.249(19) 0.30(2) -0.016(16) 0.186(19) -0.024(17)
C37 0.170(10) 0.262(15) 0.152(9) 0.001(9) 0.008(8) 0.085(11)
C38 0.170(10) 0.262(15) 0.152(9) 0.001(9) 0.008(8) 0.085(11)
C36 0.170(10) 0.262(15) 0.152(9) 0.001(9) 0.008(8) 0.085(11)
C39 0.170(10) 0.262(15) 0.152(9) 0.001(9) 0.008(8) 0.085(11)

loop_
_atom_type_symbol
_atom_type_description
_atom_type_scat_dispersion_real
_atom_type_scat_dispersion_imag
_atom_type_scat_source
C C 0.0033 0.0016 'International Tables Vol C Tables 4.2.6.8 and 6.1.1.4'
H H 0.0000 0.0000 'International Tables Vol C Tables 4.2.6.8 and 6.1.1.4'
N N 0.0061 0.0033 'International Tables Vol C Tables 4.2.6.8 and 6.1.1.4'
P P 0.1023 0.0942 'International Tables Vol C Tables 4.2.6.8 and 6.1.1.4'
Rh Rh -1.1178 0.9187 'International Tables Vol C Tables 4.2.6.8 and 6.1.1.4'
F F 0.0171 0.0103 'International Tables Vol C Tables 4.2.6.8 and 6.1.1.4'
O O 0.0106 0.0060 'International Tables Vol C Tables 4.2.6.8 and 6.1.1.4'

loop_
_geom_angle_atom_site_label_1
_geom_angle_atom_site_label_2
_geom_angle_atom_site_label_3
_geom_angle
_geom_angle_site_symmetry_1
_geom_angle_site_symmetry_3
C6 Rh1 N1 180.000(1) . .
C6 Rh1 P1 88.07(6) . .
N1 Rh1 P1 91.93(6) . .
C6 Rh1 P1 88.07(6) . 2
N1 Rh1 P1 91.93(6) . 2
P1 Rh1 P1 176.14(11) . 2
C7 P1 C13 108.6(4) . .
C7 P1 C1 102.5(4) . .
C13 P1 C1 104.0(4) . .
C7 P1 Rh1 112.8(3) . .
C13 P1 Rh1 118.0(3) . .
C1 P1 Rh1 109.4(3) . .
N2 N1 N2 106.6(8) 2 .
N2 N1 Rh1 126.7(4) 2 .
N2 N1 Rh1 126.7(4) . .
N1 N2 C3 111.0(6) . .
N1 N2 C2 124.1(6) . .
C3 N2 C2 124.9(7) . .
C2 C1 P1 112.1(6) . .
C2 C1 H1A 109.2 . .
P1 C1 H1A 109.2 . .
C2 C1 H1B 109.2 . .
P1 C1 H1B 109.2 . .
H1A C1 H1B 107.9 . .
C1 C2 N2 111.8(7) . .
C1 C2 H2A 109.3 . .
N2 C2 H2A 109.3 . .
C1 C2 H2B 109.3 . .
N2 C2 H2B 109.3 . .
H2A C2 H2B 107.9 . .
N2 C3 C3 105.7(4) . 2
N2 C3 C4 131.9(8) . .
C3 C3 C4 122.4(5) 2 .
C5 C4 C3 114.3(9) . .
C5 C4 H4 122.8 . .
C3 C4 H4 122.8 . .
C4 C5 C5 123.2(6) . 2
C4 C5 H5 118.4 . .
C5 C5 H5 118.4 2 .
O1 C6 Rh1 180.0 . .
C12 C7 C8 118.2(9) . .
C12 C7 P1 125.4(9) . .
C8 C7 P1 116.4(7) . .
C7 C8 C9 119.7(11) . .
C7 C8 H8 120.2 . .
C9 C8 H8 120.2 . .
C10 C9 C8 120.4(13) . .
C10 C9 H9 119.8 . .
C8 C9 H9 119.8 . .
C11 C10 C9 118.7(12) . .
C11 C10 H10 120.6 . .
C9 C10 H10 120.6 . .
C10 C11 C12 125.2(14) . .
C10 C11 H11 117.4 . .
C12 C11 H11 117.4 . .
C11 C12 C7 117.7(13) . .
C11 C12 H12 121.2 . .
C7 C12 H12 121.2 . .
C18 C13 C14 120.5(9) . .
C18 C13 P1 118.6(7) . .
C14 C13 P1 120.7(7) . .
C13 C14 C15 120.2(11) . .
C13 C14 H14 119.9 . .
C15 C14 H14 119.9 . .
C16 C15 C14 119.0(12) . .
C16 C15 H15 120.5 . .
C14 C15 H15 120.5 . .
C17 C16 C15 117.4(13) . .
C17 C16 H16 121.3 . .
C15 C16 H16 121.3 . .
C18 C17 C16 123.5(13) . .
C18 C17 H17 118.3 . .
C16 C17 H17 118.3 . .
C13 C18 C17 119.0(11) . .
C13 C18 H18 120.5 . .
C17 C18 H18 120.5 . .
C35A Rh1A N1A 178.7(4) . .
C35A Rh1A P2A 88.0(3) . .
N1A Rh1A P2A 91.53(15) . .
C35A Rh1A P1A 88.4(3) . .
N1A Rh1A P1A 92.06(15) . .
P2A Rh1A P1A 176.38(7) . .
C11A P1A C17A 105.3(3) . .
C11A P1A C1A 103.0(4) . .
C17A P1A C1A 106.0(3) . .
C11A P1A Rh1A 113.7(2) . .
C17A P1A Rh1A 118.0(3) . .
C1A P1A Rh1A 109.6(2) . .
C23A P2A C29A 107.3(4) . .
C23A P2A C10A 101.0(4) . .
C29A P2A C10A 104.3(4) . .
C23A P2A Rh1A 113.1(3) . .
C29A P2A Rh1A 120.1(2) . .
C10A P2A Rh1A 109.0(3) . .
N1A N3A C8A 110.4(6) . .
N1A N3A C9A 123.1(6) . .
C8A N3A C9A 126.5(6) . .
N2A N1A N3A 105.5(5) . .
N2A N1A Rh1A 127.0(4) . .
N3A N1A Rh1A 127.5(4) . .
N1A N2A C3A 111.3(6) . .
N1A N2A C2A 123.8(6) . .
C3A N2A C2A 124.9(6) . .
C2A C1A P1A 109.4(5) . .
C2A C1A H1A1 109.8 . .
P1A C1A H1A1 109.8 . .
C2A C1A H1A2 109.8 . .
P1A C1A H1A2 109.8 . .
H1A1 C1A H1A2 108.2 . .
C1A C2A N2A 111.5(6) . .
C1A C2A H2A1 109.3 . .
N2A C2A H2A1 109.3 . .
C1A C2A H2A2 109.3 . .
N2A C2A H2A2 109.3 . .
H2A1 C2A H2A2 108.0 . .
C8A C3A N2A 105.7(6) . .
C8A C3A C4A 121.8(8) . .
N2A C3A C4A 132.5(8) . .
C5A C4A C3A 114.7(9) . .
C5A C4A H4A 122.6 . .
C3A C4A H4A 122.6 . .
C4A C5A C6A 123.7(8) . .
C4A C5A H5A 118.2 . .
C6A C5A H5A 118.2 . .
C7A C6A C5A 123.1(9) . .
C7A C6A H6A 118.5 . .
C5A C6A H6A 118.5 . .
C6A C7A C8A 113.6(9) . .
C6A C7A H7A 123.2 . .
C8A C7A H7A 123.2 . .
N3A C8A C3A 107.1(6) . .
N3A C8A C7A 129.9(8) . .
C3A C8A C7A 123.0(7) . .
N3A C9A C10A 109.9(6) . .
N3A C9A H9A1 109.7 . .
C10A C9A H9A1 109.7 . .
N3A C9A H9A2 109.7 . .
C10A C9A H9A2 109.7 . .
H9A1 C9A H9A2 108.2 . .
C9A C10A P2A 107.5(5) . .
C9A C10A H10A 110.2 . .
P2A C10A H10A 110.2 . .
C9A C10A H10B 110.2 . .
P2A C10A H10B 110.2 . .
H10A C10A H10B 108.5 . .
C16A C11A C12A 118.0(7) . .
C16A C11A P1A 120.4(6) . .
C12A C11A P1A 121.3(6) . .
C13A C12A C11A 119.1(8) . .
C13A C12A H12A 120.5 . .
C11A C12A H12A 120.5 . .
C14A C13A C12A 122.2(9) . .
C14A C13A H13A 118.9 . .
C12A C13A H13A 118.9 . .
C13A C14A C15A 120.5(9) . .
C13A C14A H14A 119.8 . .
C15A C14A H14A 119.8 . .
C16A C15A C14A 118.2(9) . .
C16A C15A H15A 120.9 . .
C14A C15A H15A 120.9 . .
C11A C16A C15A 121.9(8) . .
C11A C16A H16A 119.0 . .
C15A C16A H16A 119.0 . .
C22A C17A C18A 117.8(8) . .
C22A C17A P1A 121.0(6) . .
C18A C17A P1A 121.0(6) . .
C19A C18A C17A 120.4(9) . .
C19A C18A H18A 119.8 . .
C17A C18A H18A 119.8 . .
C18A C19A C20A 122.0(10) . .
C18A C19A H19A 119.0 . .
C20A C19A H19A 119.0 . .
C21A C20A C19A 118.2(10) . .
C21A C20A H20A 120.9 . .
C19A C20A H20A 120.9 . .
C20A C21A C22A 120.9(10) . .
C20A C21A H21A 119.5 . .
C22A C21A H21A 119.5 . .
C21A C22A C17A 120.4(9) . .
C21A C22A H22A 119.8 . .
C17A C22A H22A 119.8 . .
C28A C23A C24A 116.6(8) . .
C28A C23A P2A 122.8(7) . .
C24A C23A P2A 120.2(6) . .
C25A C24A C23A 121.1(8) . .
C25A C24A H24A 119.5 . .
C23A C24A H24A 119.5 . .
C24A C25A C26A 119.2(10) . .
C24A C25A H25A 120.4 . .
C26A C25A H25A 120.4 . .
C27A C26A C25A 122.6(10) . .
C27A C26A H26A 118.7 . .
C25A C26A H26A 118.7 . .
C26A C27A C28A 119.3(9) . .
C26A C27A H27A 120.3 . .
C28A C27A H27A 120.3 . .
C23A C28A C27A 120.9(9) . .
C23A C28A H28A 119.5 . .
C27A C28A H28A 119.5 . .
C30A C29A C34A 120.4(8) . .
C30A C29A P2A 119.9(6) . .
C34A C29A P2A 119.7(7) . .
C29A C30A C31A 119.3(9) . .
C29A C30A H30A 120.3 . .
C31A C30A H30A 120.3 . .
C32A C31A C30A 118.5(11) . .
C32A C31A H31A 120.7 . .
C30A C31A H31A 120.7 . .
C31A C32A C33A 121.1(10) . .
C31A C32A H32A 119.4 . .
C33A C32A H32A 119.4 . .
C34A C33A C32A 120.3(10) . .
C34A C33A H33A 119.8 . .
C32A C33A H33A 119.8 . .
C33A C34A C29A 120.3(10) . .
C33A C34A H34A 119.8 . .
C29A C34A H34A 119.8 . .
O1A C35A Rh1A 179.3(11) . .
F6A P3 F3 78.8(15) . .
F6A P3 F5A 158.4(18) . .
F3 P3 F5A 81.1(13) . .
F6A P3 F1 102.1(14) . .
F3 P3 F1 179.1(8) . .
F5A P3 F1 98.1(13) . .
F6A P3 F2 91.0(14) . .
F3 P3 F2 89.4(4) . .
F5A P3 F2 96.6(8) . .
F1 P3 F2 90.3(4) . .
F6A P3 F4 89.2(14) . .
F3 P3 F4 91.7(4) . .
F5A P3 F4 83.5(8) . .
F1 P3 F4 88.6(4) . .
F2 P3 F4 178.9(4) . .
F6A P3 F6 23(2) . .
F3 P3 F6 102.0(12) . .
F5A P3 F6 173.7(16) . .
F1 P3 F6 78.9(13) . .
F2 P3 F6 88.9(12) . .
F4 P3 F6 90.9(12) . .
F6A P3 F5 172.6(17) . .
F3 P3 F5 98.3(13) . .
F5A P3 F5 22.7(15) . .
F1 P3 F5 80.8(12) . .
F2 P3 F5 82.1(8) . .
F4 P3 F5 97.7(8) . .
F6 P3 F5 157.7(16) . .
F8 P4 F11 80.5(15) . .
F8 P4 F7 81.4(15) . .
F11 P4 F7 94.4(9) . .
F8 P4 F8A 22(2) . .
F11 P4 F8A 96.1(10) . .
F7 P4 F8A 95.0(16) . .
F8 P4 F10 168.6(14) . .
F11 P4 F10 92.4(4) . .
F7 P4 F10 90.4(9) . .
F8A P4 F10 169.6(15) . .
F8 P4 F9 99.2(13) . .
F11 P4 F9 88.7(5) . .
F7 P4 F9 176.8(9) . .
F8A P4 F9 84.7(13) . .
F10 P4 F9 89.4(5) . .
F8 P4 F7A 91.3(17) . .
F11 P4 F7A 81.5(10) . .
F7 P4 F7A 17.8(18) . .
F8A P4 F7A 108.4(19) . .
F10 P4 F7A 78.7(12) . .
F9 P4 F7A 164.3(13) . .
F8 P4 F12 101.5(15) . .
F11 P4 F12 177.9(4) . .
F7 P4 F12 85.4(9) . .
F8A P4 F12 86.0(10) . .
F10 P4 F12 85.6(4) . .
F9 P4 F12 91.4(5) . .
F7A P4 F12 97.8(10) . .
F17 P5 F16 100.5(11) . .
F17 P5 F18 168.0(11) . .
F16 P5 F18 91.5(8) . .
F17 P5 F13 89.9(7) . .
F16 P5 F13 91.4(5) . .
F18 P5 F13 90.8(6) . .
F17 P5 F14 88.4(9) . .
F16 P5 F14 171.0(8) . .
F18 P5 F14 79.6(7) . .
F13 P5 F14 87.6(5) . .
F17 P5 F15 93.2(7) . .
F16 P5 F15 86.3(5) . .
F18 P5 F15 86.5(6) . .
F13 P5 F15 176.4(5) . .
F14 P5 F15 94.3(5) . .
F5A F5 P3 71(4) . .
F6A F6 P3 67(4) . .
F8A F8 P4 86(5) . .
F5 F5A P3 86(4) . .
F6 F6A P3 89(5) . .
F8 F8A P4 72(5) . .
C36 O2 C39 101.4(17) . .
C38 C37 C36 115.1(13) . .
C38 C37 H37A 108.5 . .
C36 C37 H37A 108.5 . .
C38 C37 H37B 108.5 . .
C36 C37 H37B 108.5 . .
H37A C37 H37B 107.5 . .
C37 C38 C39 113.3(13) . .
C37 C38 H38A 108.9 . .
C39 C38 H38A 108.9 . .
C37 C38 H38B 108.9 . .
C39 C38 H38B 108.9 . .
H38A C38 H38B 107.7 . .
C37 C36 O2 98.2(15) . .
C37 C36 H36A 112.1 . .
O2 C36 H36A 112.1 . .
C37 C36 H36B 112.1 . .
O2 C36 H36B 112.1 . .
H36A C36 H36B 109.8 . .
C38 C39 O2 95.3(14) . .
C38 C39 H39A 112.7 . .
O2 C39 H39A 112.7 . .
C38 C39 H39B 112.7 . .
O2 C39 H39B 112.7 . .
H39A C39 H39B 110.2 . .

loop_
_geom_bond_atom_site_label_1
_geom_bond_atom_site_label_2
_geom_bond_distance
_geom_bond_site_symmetry_2
Rh1 C6 1.804(13) .
Rh1 N1 2.146(9) .
Rh1 P1 2.332(2) .
Rh1 P1 2.332(2) 2
P1 C7 1.824(9) .
P1 C13 1.822(9) .
P1 C1 1.828(8) .
O1 C6 1.126(14) .
N1 N2 1.334(8) 2
N1 N2 1.334(8) .
N2 C3 1.372(10) .
N2 C2 1.482(10) .
C1 C2 1.476(12) .
C1 H1A 0.9700 .
C1 H1B 0.9700 .
C2 H2A 0.9700 .
C2 H2B 0.9700 .
C3 C3 1.397(16) 2
C3 C4 1.414(12) .
C4 C5 1.335(14) .
C4 H4 0.9300 .
C5 C5 1.45(2) 2
C5 H5 0.9300 .
C7 C12 1.377(13) .
C7 C8 1.390(13) .
C8 C9 1.399(14) .
C8 H8 0.9300 .
C9 C10 1.342(18) .
C9 H9 0.9300 .
C10 C11 1.30(2) .
C10 H10 0.9300 .
C11 C12 1.377(18) .
C11 H11 0.9300 .
C12 H12 0.9300 .
C13 C18 1.350(13) .
C13 C14 1.400(13) .
C14 C15 1.416(16) .
C14 H14 0.9300 .
C15 C16 1.403(18) .
C15 H15 0.9300 .
C16 C17 1.384(19) .
C16 H16 0.9300 .
C17 C18 1.383(16) .
C17 H17 0.9300 .
C18 H18 0.9300 .
Rh1A C35A 1.816(8) .
Rh1A N1A 2.157(5) .
Rh1A P2A 2.320(2) .
Rh1A P1A 2.3273(19) .
P1A C11A 1.814(8) .
P1A C17A 1.822(8) .
P1A C1A 1.820(7) .
P2A C23A 1.799(8) .
P2A C29A 1.820(8) .
P2A C10A 1.831(8) .
O1A C35A 1.113(9) .
N3A N1A 1.347(8) .
N3A C8A 1.354(9) .
N3A C9A 1.468(9) .
N1A N2A 1.327(7) .
N2A C3A 1.366(9) .
N2A C2A 1.457(9) .
C1A C2A 1.544(10) .
C1A H1A1 0.9700 .
C1A H1A2 0.9700 .
C2A H2A1 0.9700 .
C2A H2A2 0.9700 .
C3A C8A 1.361(11) .
C3A C4A 1.407(10) .
C4A C5A 1.351(13) .
C4A H4A 0.9300 .
C5A C6A 1.388(14) .
C5A H5A 0.9300 .
C6A C7A 1.357(13) .
C6A H6A 0.9300 .
C7A C8A 1.427(11) .
C7A H7A 0.9300 .
C9A C10A 1.527(11) .
C9A H9A1 0.9700 .
C9A H9A2 0.9700 .
C10A H10A 0.9700 .
C10A H10B 0.9700 .
C11A C16A 1.378(11) .
C11A C12A 1.408(11) .
C12A C13A 1.379(12) .
C12A H12A 0.9300 .
C13A C14A 1.334(14) .
C13A H13A 0.9300 .
C14A C15A 1.391(14) .
C14A H14A 0.9300 .
C15A C16A 1.388(12) .
C15A H15A 0.9300 .
C16A H16A 0.9300 .
C17A C22A 1.380(11) .
C17A C18A 1.401(12) .
C18A C19A 1.333(13) .
C18A H18A 0.9300 .
C19A C20A 1.387(15) .
C19A H19A 0.9300 .
C20A C21A 1.355(14) .
C20A H20A 0.9300 .
C21A C22A 1.383(13) .
C21A H21A 0.9300 .
C22A H22A 0.9300 .
C23A C28A 1.384(11) .
C23A C24A 1.408(11) .
C24A C25A 1.362(12) .
C24A H24A 0.9300 .
C25A C26A 1.359(14) .
C25A H25A 0.9300 .
C26A C27A 1.320(14) .
C26A H26A 0.9300 .
C27A C28A 1.395(13) .
C27A H27A 0.9300 .
C28A H28A 0.9300 .
C29A C30A 1.392(12) .
C29A C34A 1.404(11) .
C30A C31A 1.426(13) .
C30A H30A 0.9300 .
C31A C32A 1.380(16) .
C31A H31A 0.9300 .
C32A C33A 1.405(17) .
C32A H32A 0.9300 .
C33A C34A 1.348(13) .
C33A H33A 0.9300 .
C34A H34A 0.9300 .
P3 F6A 1.47(2) .
P3 F3 1.535(8) .
P3 F5A 1.56(2) .
P3 F1 1.570(7) .
P3 F2 1.576(5) .
P3 F4 1.592(6) .
P3 F6 1.60(3) .
P3 F5 1.65(2) .
P4 F8 1.49(3) .
P4 F11 1.542(7) .
P4 F7 1.547(15) .
P4 F8A 1.57(3) .
P4 F10 1.575(7) .
P4 F9 1.578(8) .
P4 F7A 1.59(3) .
P4 F12 1.616(7) .
P5 F17 1.414(9) .
P5 F16 1.512(9) .
P5 F18 1.544(10) .
P5 F13 1.546(8) .
P5 F14 1.572(10) .
P5 F15 1.576(8) .
F5 F5A 0.64(4) .
F6 F6A 0.63(5) .
F8 F8A 0.58(6) .
O2 C36 1.58(2) .
O2 C39 1.61(2) .
C37 C38 1.333(17) .
C37 C36 1.361(17) .
C37 H37A 0.9700 .
C37 H37B 0.9700 .
C38 C39 1.412(18) .
C38 H38A 0.9700 .
C38 H38B 0.9700 .
C36 H36A 0.9700 .
C36 H36B 0.9700 .
C39 H39A 0.9700 .
C39 H39B 0.9700 .
